data_1538595
loop_
_publ_author_name
'Jobic, S.'
'Drew, M.G.B.'
'Deniard, P.'
'Rouxel, J.'
'Brec, R.'
'David, W.I.F.'

_publ_section_title
;
 Properties of the transition metal dichalcogenides: The case of Ir S2 and
 Ir Se2
;
_journal_name_full 'Journal of Solid State Chemistry'
_journal_page_first 315
_journal_page_last 327
_journal_volume 89
_journal_year 1990
_chemical_formula_sum 'Ir S2'
_space_group_IT_number 62
_symmetry_space_group_name_Hall '-P 2ac 2n'
_symmetry_space_group_name_H-M 'P n m a'
_cell_angle_alpha 90
_cell_angle_beta 90
_cell_angle_gamma 90
_cell_formula_units_Z 8
_cell_length_a 19.791
_cell_length_b 3.5673
_cell_length_c 5.6242
_cell_volume 397.071
_citation_journal_id_ASTM JSSCBI
_cod_data_source_file Jobic_JSSCBI_1990_344.cif
_cod_data_source_block Ir1S2
_cod_original_formula_sum 'Ir1 S2'
_cod_database_code 1538595

loop_
_symmetry_equiv_pos_as_xyz
x,y,z
-x+1/2,-y,z+1/2
x+1/2,-y+1/2,-z+1/2
-x,y+1/2,-z
-x,-y,-z
x-1/2,y,-z-1/2
-x-1/2,y-1/2,z-1/2
x,-y-1/2,z

loop_
_atom_site_label
_atom_site_type_symbol
_atom_site_fract_x
_atom_site_fract_y
_atom_site_fract_z
_atom_site_occupancy
_atom_site_U_iso_or_equiv
Ir2 Ir 0.30376 0.25 0.55993 1 0.0
S1 S 0.3585 0.25 0.93876 1 0.0
S4 S 0.99081 0.25 0.27304 1 0.0
S3 S 0.76309 0.25 0.32801 1 0.0
Ir1 Ir 0.07692 0.25 0.57601 1 0.0
S2 S 0.62468 0.25 0.54688 1 0.0
